data_7151609
loop_
_publ_author_name
'Bourland, T. Campbell'
'Carter, Rich G.'
'Yokochi, Alexandre F. T.'

_publ_section_title
;
 Vanadium-catalyzed selenide oxidation with in situ[2,3] sigmatropic
 rearrangement (SOS reaction): scope and asymmetric applications.
;
_journal_issue 9
_journal_name_full 'Organic &amp; biomolecular chemistry'
_journal_page_first 1315
_journal_page_last 1329
_journal_paper_doi 10.1039/b316502g
_journal_volume 2
_journal_year 2004
_chemical_formula_sum 'C22 H25 N O2 Se'
_chemical_formula_weight 414.39
_chemical_name_systematic
;
?
;
_space_group_IT_number 1
_symmetry_cell_setting triclinic
_symmetry_space_group_name_Hall 'P 1'
_symmetry_space_group_name_H-M 'P 1'
_atom_sites_solution_hydrogens geom
_atom_sites_solution_primary direct
_atom_sites_solution_secondary difmap
_audit_creation_method SHELXL-97
_cell_angle_alpha 104.049(9)
_cell_angle_beta 98.288(15)
_cell_angle_gamma 99.018(15)
_cell_formula_units_Z 2
_cell_length_a 5.2672(14)
_cell_length_b 12.0311(14)
_cell_length_c 17.196(2)
_cell_measurement_reflns_used 3714
_cell_measurement_temperature 290(2)
_cell_measurement_theta_max 47.27
_cell_measurement_theta_min 2.68
_cell_volume 1025.0(3)
_computing_cell_refinement TwinSolve
_computing_data_collection CrystalClear
_computing_data_reduction TwinSolve
_computing_structure_refinement 'SHELXL-97 (Sheldrick, 1997)'
_computing_structure_solution 'SHELXS-97 (Sheldrick, 1990)'
_diffrn_ambient_temperature 290(2)
_diffrn_measured_fraction_theta_full 0.701
_diffrn_measured_fraction_theta_max 0.701
_diffrn_measurement_device_type '  R-AXIS-CS3 6.X, c++'
_diffrn_measurement_method '\w scans'
_diffrn_radiation_monochromator graphite
_diffrn_radiation_source 'fine-focus sealed tube'
_diffrn_radiation_type CuK\a
_diffrn_radiation_wavelength 1.54178
_diffrn_reflns_av_R_equivalents 0.044
_diffrn_reflns_av_sigmaI/netI 0.006
_diffrn_reflns_limit_h_max 5
_diffrn_reflns_limit_h_min -4
_diffrn_reflns_limit_k_max 14
_diffrn_reflns_limit_k_min -14
_diffrn_reflns_limit_l_max 21
_diffrn_reflns_limit_l_min -21
_diffrn_reflns_number 10804
_diffrn_reflns_theta_full 71.90
_diffrn_reflns_theta_max 71.59
_diffrn_reflns_theta_min 2.69
_exptl_absorpt_coefficient_mu 2.590
_exptl_absorpt_correction_T_max 1.0000
_exptl_absorpt_correction_T_min 0.8029
_exptl_absorpt_correction_type multi-scan
_exptl_absorpt_process_details
;  Shape and scale corrections using equivalent reflections.
Shape function based on spherical harmonics.
Highest even and odd order for spherical harmonics:  4  and  1
Laue group:  -1
Friedel opposites are equivalent.
;
_exptl_crystal_colour colorless
_exptl_crystal_density_diffrn 1.343
_exptl_crystal_density_method 'not measured'
_exptl_crystal_description prism
_exptl_crystal_F_000 428
_exptl_crystal_size_max 0.2
_exptl_crystal_size_mid 0.1
_exptl_crystal_size_min 0.1
_refine_diff_density_max 0.359
_refine_diff_density_min -0.143
_refine_diff_density_rms 0.034
_refine_ls_abs_structure_details 'Flack H D (1983), Acta Cryst. A39, 876-881'
_refine_ls_abs_structure_Flack 0.00(2)
_refine_ls_extinction_method none
_refine_ls_goodness_of_fit_ref 1.097
_refine_ls_hydrogen_treatment mixed
_refine_ls_matrix_type full
_refine_ls_number_parameters 615
_refine_ls_number_reflns 4857
_refine_ls_number_restraints 293
_refine_ls_restrained_S_all 1.073
_refine_ls_R_factor_all 0.0362
_refine_ls_R_factor_gt 0.0325
_refine_ls_shift/su_max 0.000
_refine_ls_shift/su_mean 0.000
_refine_ls_structure_factor_coef Fsqd
_refine_ls_weighting_details 'calc w=1/[\s^2^(Fo^2^)+(0.0274P)^2^+0.6397P] where P=(Fo^2^+2Fc^2^)/3'
_refine_ls_weighting_scheme calc
_refine_ls_wR_factor_gt 0.0712
_refine_ls_wR_factor_ref 0.0735
_reflns_number_gt 4512
_reflns_number_total 4859
_reflns_threshold_expression >2sigma(I)
_cod_data_source_file b316502g.txt
_cod_data_source_block rc113003
_cod_original_sg_symbol_H-M P1
_cod_database_code 7151609

loop_
_symmetry_equiv_pos_as_xyz
'x, y, z'

loop_
_atom_site_label
_atom_site_type_symbol
_atom_site_fract_x
_atom_site_fract_y
_atom_site_fract_z
_atom_site_U_iso_or_equiv
_atom_site_adp_type
_atom_site_occupancy
_atom_site_symmetry_multiplicity
_atom_site_calc_flag
_atom_site_refinement_flags
_atom_site_disorder_assembly
_atom_site_disorder_group
Se1 Se -0.45873(9) 0.12746(4) 0.20953(3) 0.0765(2) Uani 1 1 d . . .
O11 O 0.5170(7) 0.4034(2) 0.39052(19) 0.0610(9) Uani 1 1 d . . .
H11 H 0.6116 0.3558 0.3805 0.091 Uiso 1 1 calc R . .
O12 O 0.0683(10) 0.1215(3) 0.4287(3) 0.0727(13) Uani 1 1 d . . .
N1 N -0.1480(8) 0.2416(3) 0.3778(2) 0.0566(10) Uani 1 1 d . . .
C11 C 0.256(2) 0.4415(8) 0.2400(5) 0.131(3) Uani 1 1 d . . .
H11A H 0.2438 0.3661 0.2029 0.197 Uiso 1 1 calc R . .
H11B H 0.4374 0.4778 0.2604 0.197 Uiso 1 1 calc R . .
H11C H 0.1717 0.4896 0.2120 0.197 Uiso 1 1 calc R . .
C12 C 0.1253(15) 0.5458(5) 0.3673(4) 0.086(2) Uani 1 1 d . . .
H12A H 0.0428 0.5354 0.4120 0.128 Uiso 1 1 calc R . .
H12B H 0.0313 0.5896 0.3377 0.128 Uiso 1 1 calc R . .
H12C H 0.3027 0.5875 0.3880 0.128 Uiso 1 1 calc R . .
C13 C 0.1240(14) 0.4272(5) 0.3108(3) 0.0614(17) Uani 1 1 d . . .
H13 H -0.0589 0.3885 0.2882 0.074 Uiso 1 1 calc R . .
C14 C 0.2514(10) 0.3487(4) 0.3539(2) 0.0494(12) Uani 1 1 d . . .
H14 H 0.2538 0.2769 0.3125 0.059 Uiso 1 1 calc R . .
C15 C 0.1123(10) 0.3139(4) 0.4174(3) 0.0519(13) Uani 1 1 d . . .
H15 H 0.0937 0.3839 0.4576 0.062 Uiso 1 1 calc R . .
C16 C 0.2394(16) 0.2326(6) 0.4616(4) 0.071(2) Uani 1 1 d . . .
H16A H 0.4137 0.2290 0.4504 0.085 Uiso 1 1 calc R . .
H16B H 0.2506 0.2596 0.5202 0.085 Uiso 1 1 calc R . .
C17 C -0.1492(15) 0.1381(5) 0.3846(4) 0.0581(19) Uani 1 1 d . A .
C18 C -0.3634(16) 0.0389(5) 0.3486(4) 0.066(2) Uani 1 1 d . . .
C19 C -0.4071(19) -0.0435(5) 0.3949(4) 0.089(3) Uani 1 1 d . A .
H19 H -0.2919 -0.0349 0.4433 0.107 Uiso 1 1 calc R . .
C110 C -0.610(2) -0.1320(6) 0.3697(5) 0.121(4) Uani 1 1 d . . .
H110 H -0.6377 -0.1852 0.4003 0.146 Uiso 1 1 calc R A .
C111 C -0.779(2) -0.1448(6) 0.2983(6) 0.129(4) Uani 1 1 d . A .
H111 H -0.9233 -0.2061 0.2824 0.154 Uiso 1 1 calc R . .
C112 C -0.744(2) -0.0711(6) 0.2488(5) 0.105(3) Uani 1 1 d . . .
H112 H -0.8594 -0.0851 0.1995 0.126 Uiso 1 1 calc R A .
C113 C -0.5331(17) 0.0256(5) 0.2731(4) 0.075(2) Uani 1 1 d . A .
C114 C -0.729(2) 0.0527(6) 0.1135(5) 0.114(3) Uani 0.50 1 d PD A 1
H11D H -0.7369 -0.0310 0.0969 0.137 Uiso 0.50 1 calc PR A 1
H11E H -0.8992 0.0666 0.1240 0.137 Uiso 0.50 1 calc PR A 1
C115 C -0.648(3) 0.1100(11) 0.0467(6) 0.090(4) Uani 0.50 1 d PDU A 1
H115 H -0.5100 0.0919 0.0209 0.108 Uiso 0.50 1 calc PR A 1
C116 C -0.781(4) 0.1833(11) 0.0296(7) 0.087(4) Uani 0.50 1 d PDU A 1
H116 H -0.9182 0.1980 0.0565 0.104 Uiso 0.50 1 calc PR A 1
C121 C -0.724(4) 0.2451(15) -0.0311(10) 0.093(6) Uani 0.50 1 d PDU A 1
C122 C -0.538(4) 0.2351(15) -0.0782(10) 0.143(7) Uani 0.50 1 d PDU A 1
H122 H -0.4260 0.1838 -0.0727 0.171 Uiso 0.50 1 calc PR A 1
C123 C -0.512(5) 0.299(2) -0.1338(12) 0.175(10) Uani 0.50 1 d PDU A 1
H123 H -0.3777 0.2942 -0.1632 0.209 Uiso 0.50 1 calc PR A 1
C124 C -0.681(5) 0.368(2) -0.1457(14) 0.145(9) Uani 0.50 1 d PDU A 1
H124 H -0.6648 0.4131 -0.1826 0.174 Uiso 0.50 1 calc PR A 1
C125 C -0.875(4) 0.3718(14) -0.1031(11) 0.120(6) Uani 0.50 1 d PDU A 1
H125 H -0.9968 0.4173 -0.1129 0.144 Uiso 0.50 1 calc PR A 1
C126 C -0.902(3) 0.3117(14) -0.0462(9) 0.099(5) Uani 0.50 1 d PDU A 1
H126 H -1.0398 0.3160 -0.0181 0.119 Uiso 0.50 1 calc PR A 1
C117 C -0.729(2) 0.0527(6) 0.1135(5) 0.114(3) Uani 0.50 1 d PD A 2
H11F H -0.6797 -0.0145 0.0797 0.137 Uiso 0.50 1 calc PR A 2
H11G H -0.8938 0.0270 0.1290 0.137 Uiso 0.50 1 calc PR A 2
C118 C -0.754(4) 0.1459(14) 0.0676(7) 0.140(9) Uani 0.50 1 d PDU A 2
H118 H -0.8153 0.2098 0.0951 0.168 Uiso 0.50 1 calc PR A 2
C119 C -0.707(4) 0.1501(11) 0.0005(7) 0.091(5) Uani 0.50 1 d PDU A 2
H119 H -0.6706 0.0804 -0.0287 0.109 Uiso 0.50 1 calc PR A 2
C131 C -0.694(5) 0.2399(13) -0.0450(11) 0.080(6) Uani 0.50 1 d PDU A 2
C132 C -0.733(4) 0.3518(10) -0.0203(9) 0.101(6) Uani 0.50 1 d PDU A 2
H132 H -0.7739 0.3783 0.0310 0.122 Uiso 0.50 1 calc PR A 2
C133 C -0.714(4) 0.4251(11) -0.0688(11) 0.112(7) Uani 0.50 1 d PDU A 2
H133 H -0.7552 0.4984 -0.0517 0.135 Uiso 0.50 1 calc PR A 2
C134 C -0.637(5) 0.3950(16) -0.1407(12) 0.105(6) Uani 0.50 1 d PDU A 2
H134 H -0.6148 0.4475 -0.1721 0.126 Uiso 0.50 1 calc PR A 2
C135 C -0.595(5) 0.2858(17) -0.1655(11) 0.116(7) Uani 0.50 1 d PDU A 2
H135 H -0.5461 0.2618 -0.2159 0.140 Uiso 0.50 1 calc PR A 2
C136 C -0.620(5) 0.2088(16) -0.1187(11) 0.121(7) Uani 0.50 1 d PDU A 2
H136 H -0.5866 0.1343 -0.1375 0.145 Uiso 0.50 1 calc PR A 2
Se2 Se 1.45888(8) 0.87205(3) 0.79040(3) 0.0690(2) Uani 1 1 d . . .
O21 O 0.5729(8) 0.5179(3) 0.5555(2) 0.0859(12) Uani 1 1 d . . .
H21 H 0.5732 0.4944 0.5066 0.129 Uiso 1 1 calc R . .
O22 O 0.9583(12) 0.8481(4) 0.5483(3) 0.0872(16) Uani 1 1 d . . .
N2 N 1.0292(10) 0.7950(3) 0.6641(2) 0.0659(12) Uani 1 1 d . . .
C21 C 0.7525(19) 0.5608(8) 0.7330(4) 0.113(3) Uani 1 1 d . . .
H21A H 0.8265 0.5348 0.7781 0.169 Uiso 1 1 calc R . .
H21B H 0.5804 0.5146 0.7094 0.169 Uiso 1 1 calc R . .
H21C H 0.7414 0.6415 0.7518 0.169 Uiso 1 1 calc R . .
C22 C 0.9690(18) 0.4246(5) 0.6437(4) 0.108(3) Uani 1 1 d . . .
H22A H 1.0303 0.4003 0.6910 0.163 Uiso 1 1 calc R . .
H22B H 1.0980 0.4224 0.6095 0.163 Uiso 1 1 calc R . .
H22C H 0.8083 0.3729 0.6138 0.163 Uiso 1 1 calc R . .
C23 C 0.9225(15) 0.5475(5) 0.6700(4) 0.0658(18) Uani 1 1 d . . .
H23 H 1.0934 0.5979 0.6961 0.079 Uiso 1 1 calc R . .
C24 C 0.8228(11) 0.5888(4) 0.5964(3) 0.0628(15) Uani 1 1 d . . .
H24 H 0.9456 0.5789 0.5587 0.075 Uiso 1 1 calc R . .
C25 C 0.7908(12) 0.7147(4) 0.6164(3) 0.0657(15) Uani 1 1 d . . .
H25 H 0.6468 0.7234 0.6462 0.079 Uiso 1 1 calc R . .
C26 C 0.7386(17) 0.7573(6) 0.5392(4) 0.074(2) Uani 1 1 d . . .
H26A H 0.7263 0.6945 0.4904 0.088 Uiso 1 1 calc R . .
H26B H 0.5775 0.7869 0.5360 0.088 Uiso 1 1 calc R . .
C27 C 1.1053(16) 0.8603(5) 0.6229(4) 0.061(2) Uani 1 1 d . B .
C28 C 1.3431(17) 0.9524(5) 0.6453(4) 0.069(2) Uani 1 1 d . . .
C29 C 1.3937(18) 1.0224(6) 0.5954(5) 0.084(2) Uani 1 1 d . B .
H29 H 1.2726 1.0143 0.5483 0.101 Uiso 1 1 calc R . .
C210 C 1.625(2) 1.1057(7) 0.6142(6) 0.101(3) Uani 1 1 d . . .
H210 H 1.6587 1.1511 0.5787 0.121 Uiso 1 1 calc R B .
C211 C 1.800(2) 1.1213(6) 0.6838(5) 0.099(3) Uani 1 1 d . B .
H211 H 1.9526 1.1784 0.6973 0.119 Uiso 1 1 calc R . .
C212 C 1.7481(17) 1.0513(6) 0.7332(4) 0.074(2) Uani 1 1 d . . .
H212 H 1.8699 1.0595 0.7801 0.089 Uiso 1 1 calc R B .
C213 C 1.5188(16) 0.9681(5) 0.7158(4) 0.064(2) Uani 1 1 d . B .
C214 C 1.7862(17) 0.9309(7) 0.8725(4) 0.086(2) Uani 0.50 1 d PD B 1
H21D H 1.9329 0.9043 0.8509 0.103 Uiso 0.50 1 calc PR B 1
H21E H 1.8244 1.0157 0.8907 0.103 Uiso 0.50 1 calc PR B 1
C215 C 1.728(4) 0.8786(12) 0.9417(9) 0.083(4) Uani 0.50 1 d PDU B 1
H215 H 1.6206 0.9097 0.9762 0.099 Uiso 0.50 1 calc PR B 1
C216 C 1.825(4) 0.7931(11) 0.9521(9) 0.087(4) Uani 0.50 1 d PDU B 1
H216 H 1.9252 0.7634 0.9148 0.104 Uiso 0.50 1 calc PR B 1
C221 C 1.796(4) 0.7355(14) 1.0174(10) 0.081(5) Uani 0.50 1 d PDU B 1
C222 C 1.948(4) 0.6576(19) 1.0270(13) 0.124(7) Uani 0.50 1 d PDU B 1
H222 H 2.0715 0.6439 0.9939 0.149 Uiso 0.50 1 calc PR B 1
C223 C 1.922(4) 0.5984(18) 1.0856(12) 0.128(8) Uani 0.50 1 d PDU B 1
H223 H 2.0373 0.5495 1.0944 0.154 Uiso 0.50 1 calc PR B 1
C224 C 1.734(5) 0.610(2) 1.1301(16) 0.134(10) Uani 0.50 1 d PDU B 1
H224 H 1.7203 0.5722 1.1710 0.161 Uiso 0.50 1 calc PR B 1
C225 C 1.566(5) 0.6776(18) 1.1137(11) 0.152(9) Uani 0.50 1 d PDU B 1
H225 H 1.4257 0.6818 1.1409 0.182 Uiso 0.50 1 calc PR B 1
C226 C 1.594(4) 0.7417(14) 1.0574(11) 0.113(6) Uani 0.50 1 d PDU B 1
H226 H 1.4748 0.7884 1.0472 0.136 Uiso 0.50 1 calc PR B 1
C217 C 1.7862(17) 0.9309(7) 0.8725(4) 0.086(2) Uani 0.50 1 d PD B 2
H21F H 1.9360 0.9417 0.8464 0.103 Uiso 0.50 1 calc PR B 2
H21G H 1.7805 1.0049 0.9098 0.103 Uiso 0.50 1 calc PR B 2
C218 C 1.802(3) 0.8368(12) 0.9179(7) 0.076(4) Uani 0.50 1 d PDU B 2
H218 H 1.8726 0.7730 0.8950 0.091 Uiso 0.50 1 calc PR B 2
C219 C 1.726(4) 0.8405(16) 0.9840(10) 0.104(6) Uani 0.50 1 d PDU B 2
H219 H 1.6552 0.9054 1.0037 0.125 Uiso 0.50 1 calc PR B 2
C231 C 1.730(5) 0.7590(15) 1.0362(11) 0.097(7) Uani 0.50 1 d PDU B 2
C232 C 1.783(5) 0.6509(17) 1.0131(11) 0.128(9) Uani 0.50 1 d PDU B 2
H232 H 1.8422 0.6290 0.9642 0.153 Uiso 0.50 1 calc PR B 2
C233 C 1.754(5) 0.5714(16) 1.0584(11) 0.139(10) Uani 0.50 1 d PDU B 2
H233 H 1.7836 0.4963 1.0387 0.167 Uiso 0.50 1 calc PR B 2
C234 C 1.683(6) 0.6030(19) 1.1312(13) 0.128(10) Uani 0.50 1 d PDU B 2
H234 H 1.6644 0.5511 1.1632 0.154 Uiso 0.50 1 calc PR B 2
C235 C 1.640(5) 0.7118(18) 1.1563(12) 0.133(8) Uani 0.50 1 d PDU B 2
H235 H 1.5910 0.7348 1.2068 0.159 Uiso 0.50 1 calc PR B 2
C236 C 1.664(4) 0.7906(14) 1.1107(10) 0.111(6) Uani 0.50 1 d PDU B 2
H236 H 1.6351 0.8657 1.1308 0.133 Uiso 0.50 1 calc PR B 2

loop_
_atom_site_aniso_label
_atom_site_aniso_U_11
_atom_site_aniso_U_22
_atom_site_aniso_U_33
_atom_site_aniso_U_23
_atom_site_aniso_U_13
_atom_site_aniso_U_12
Se1 0.1016(7) 0.0627(4) 0.0683(4) 0.0244(3) 0.0215(4) 0.0105(4)
O11 0.043(3) 0.0626(17) 0.0770(19) 0.0202(15) 0.0081(19) 0.0106(17)
O12 0.082(4) 0.0596(19) 0.082(3) 0.0314(18) 0.002(2) 0.022(2)
N1 0.041(3) 0.0546(19) 0.079(2) 0.0304(18) 0.008(2) 0.006(2)
C11 0.172(9) 0.160(6) 0.105(5) 0.083(5) 0.057(6) 0.060(6)
C12 0.095(6) 0.058(3) 0.109(4) 0.041(3) 0.008(4) 0.014(3)
C13 0.058(5) 0.062(3) 0.066(3) 0.027(2) 0.002(3) 0.015(3)
C14 0.037(4) 0.053(2) 0.055(2) 0.0169(19) -0.001(2) 0.005(2)
C15 0.044(4) 0.054(2) 0.060(3) 0.0217(19) 0.006(3) 0.008(2)
C16 0.072(6) 0.089(4) 0.072(4) 0.049(3) 0.017(4) 0.032(4)
C17 0.072(6) 0.054(3) 0.064(3) 0.031(2) 0.025(3) 0.023(3)
C18 0.078(6) 0.042(3) 0.075(4) 0.013(3) 0.023(4) -0.003(3)
C19 0.126(8) 0.059(3) 0.077(4) 0.030(3) 0.009(4) -0.003(4)
C110 0.176(10) 0.066(4) 0.106(5) 0.046(4) 0.002(6) -0.036(5)
C111 0.173(11) 0.075(4) 0.106(5) 0.028(4) 0.000(6) -0.050(5)
C112 0.160(9) 0.063(3) 0.070(4) 0.013(3) 0.012(4) -0.026(4)
C113 0.084(7) 0.056(3) 0.066(4) -0.003(3) 0.006(4) -0.006(4)
C114 0.170(10) 0.084(4) 0.076(4) 0.030(4) 0.013(5) -0.012(5)
C115 0.154(11) 0.094(7) 0.023(5) 0.004(4) 0.023(6) 0.036(7)
C116 0.148(11) 0.081(7) 0.018(5) -0.012(4) 0.013(6) 0.029(7)
C121 0.123(18) 0.083(11) 0.054(8) 0.015(7) -0.010(9) -0.003(11)
C122 0.26(2) 0.122(12) 0.090(11) 0.048(9) 0.081(13) 0.100(13)
C123 0.26(2) 0.21(2) 0.106(14) 0.085(13) 0.094(16) 0.089(19)
C124 0.20(3) 0.131(16) 0.106(14) 0.082(13) -0.002(14) -0.008(16)
C125 0.103(16) 0.090(10) 0.138(14) 0.050(9) -0.053(11) -0.025(10)
C126 0.074(14) 0.100(11) 0.092(10) 0.029(7) -0.032(9) -0.030(8)
C117 0.170(10) 0.084(4) 0.076(4) 0.030(4) 0.013(5) -0.012(5)
C118 0.162(18) 0.177(17) 0.029(7) -0.045(9) 0.040(9) -0.027(14)
C119 0.130(15) 0.066(6) 0.038(6) -0.004(5) -0.022(8) -0.028(8)
C131 0.070(17) 0.085(9) 0.081(11) 0.032(8) -0.001(11) 0.007(11)
C132 0.124(19) 0.068(7) 0.086(9) 0.001(6) 0.016(10) -0.023(8)
C133 0.12(2) 0.058(7) 0.146(14) 0.028(8) 0.021(14) -0.005(9)
C134 0.067(16) 0.113(10) 0.108(11) 0.041(9) -0.017(10) -0.049(10)
C135 0.097(17) 0.175(13) 0.093(12) 0.054(10) 0.033(11) 0.034(14)
C136 0.15(2) 0.136(13) 0.111(13) 0.049(10) 0.058(14) 0.064(14)
Se2 0.0787(7) 0.0611(3) 0.0648(4) 0.0179(3) 0.0132(4) 0.0063(4)
O21 0.068(3) 0.096(3) 0.067(2) 0.0063(19) -0.006(2) -0.019(2)
O22 0.103(4) 0.081(3) 0.080(3) 0.042(2) 0.004(3) 0.007(3)
N2 0.081(4) 0.055(2) 0.057(2) 0.0178(17) 0.007(2) 0.003(2)
C21 0.137(8) 0.148(6) 0.077(4) 0.052(4) 0.031(5) 0.057(6)
C22 0.161(9) 0.065(3) 0.098(4) 0.028(3) 0.008(5) 0.025(4)
C23 0.065(5) 0.064(3) 0.063(3) 0.021(2) 0.001(3) 0.002(3)
C24 0.064(5) 0.061(2) 0.053(2) 0.007(2) 0.008(3) -0.001(3)
C25 0.066(5) 0.066(3) 0.060(3) 0.013(2) 0.007(3) 0.013(3)
C26 0.072(7) 0.070(4) 0.073(4) 0.017(3) 0.004(4) 0.012(4)
C27 0.061(6) 0.057(3) 0.060(3) 0.013(3) 0.009(3) 0.005(3)
C28 0.095(7) 0.058(3) 0.067(4) 0.031(3) 0.018(4) 0.026(4)
C29 0.088(7) 0.064(3) 0.105(5) 0.037(3) 0.022(5) 0.007(4)
C210 0.125(9) 0.085(5) 0.112(5) 0.051(4) 0.045(6) 0.021(5)
C211 0.116(8) 0.073(4) 0.119(6) 0.045(4) 0.039(6) 0.007(4)
C212 0.074(6) 0.069(4) 0.072(4) 0.014(3) 0.009(4) 0.008(4)
C213 0.090(7) 0.049(3) 0.069(4) 0.034(3) 0.032(4) 0.016(3)
C214 0.067(6) 0.099(5) 0.082(4) 0.026(4) -0.012(4) 0.007(4)
C215 0.107(11) 0.075(7) 0.062(8) 0.019(6) 0.011(7) 0.009(7)
C216 0.102(11) 0.076(7) 0.069(7) 0.007(5) 0.006(7) 0.008(6)
C221 0.073(14) 0.069(8) 0.083(9) 0.013(6) -0.009(8) -0.005(8)
C222 0.077(16) 0.179(17) 0.134(14) 0.078(12) -0.003(11) 0.041(13)
C223 0.115(19) 0.150(16) 0.114(15) 0.061(12) -0.035(12) 0.024(14)
C224 0.08(2) 0.160(18) 0.15(2) 0.098(17) -0.033(13) -0.051(13)
C225 0.19(2) 0.18(2) 0.118(15) 0.063(12) 0.069(16) 0.054(17)
C226 0.160(19) 0.092(10) 0.103(12) 0.023(8) 0.052(12) 0.052(12)
C217 0.067(6) 0.099(5) 0.082(4) 0.026(4) -0.012(4) 0.007(4)
C218 0.081(12) 0.087(9) 0.048(7) 0.007(6) 0.001(7) 0.010(8)
C219 0.101(16) 0.100(11) 0.116(12) 0.028(9) 0.034(12) 0.020(10)
C231 0.073(18) 0.117(12) 0.106(13) 0.040(10) 0.024(13) 0.011(12)
C232 0.16(3) 0.177(15) 0.096(11) 0.063(10) 0.047(14) 0.106(19)
C233 0.21(3) 0.123(12) 0.084(11) 0.025(9) 0.004(15) 0.047(18)
C234 0.13(3) 0.179(16) 0.103(15) 0.084(14) 0.014(17) 0.05(2)
C235 0.11(2) 0.215(17) 0.110(14) 0.069(12) 0.047(15) 0.079(18)
C236 0.109(18) 0.117(11) 0.099(11) 0.013(8) 0.016(12) 0.032(12)

loop_
_atom_type_symbol
_atom_type_description
_atom_type_scat_dispersion_real
_atom_type_scat_dispersion_imag
_atom_type_scat_source
C C 0.0181 0.0091 'International Tables Vol C Tables 4.2.6.8 and 6.1.1.4'
H H 0.0000 0.0000 'International Tables Vol C Tables 4.2.6.8 and 6.1.1.4'
N N 0.0311 0.0180 'International Tables Vol C Tables 4.2.6.8 and 6.1.1.4'
O O 0.0492 0.0322 'International Tables Vol C Tables 4.2.6.8 and 6.1.1.4'
Se Se -0.7943 1.1372 'International Tables Vol C Tables 4.2.6.8 and 6.1.1.4'

loop_
_geom_angle_atom_site_label_1
_geom_angle_atom_site_label_2
_geom_angle_atom_site_label_3
_geom_angle
_geom_angle_site_symmetry_1
_geom_angle_site_symmetry_3
_geom_angle_publ_flag
C113 Se1 C114 99.5(3) . . ?
C17 O12 C16 107.4(4) . . ?
C17 N1 C15 108.1(5) . . ?
C14 C13 C12 113.1(5) . . ?
C14 C13 C11 109.8(5) . . ?
C12 C13 C11 110.4(6) . . ?
O11 C14 C15 109.3(4) . . ?
O11 C14 C13 109.9(4) . . ?
C15 C14 C13 114.6(4) . . ?
N1 C15 C14 109.5(4) . . ?
N1 C15 C16 102.4(4) . . ?
C14 C15 C16 115.2(5) . . ?
O12 C16 C15 104.2(5) . . ?
N1 C17 O12 116.5(6) . . ?
N1 C17 C18 125.1(7) . . ?
O12 C17 C18 118.4(5) . . ?
C113 C18 C19 120.7(7) . . ?
C113 C18 C17 122.7(6) . . ?
C19 C18 C17 116.5(7) . . ?
C110 C19 C18 120.6(8) . . ?
C19 C110 C111 119.6(7) . . ?
C110 C111 C112 123.1(9) . . ?
C111 C112 C113 119.7(8) . . ?
C112 C113 C18 116.2(6) . . ?
C112 C113 Se1 123.6(6) . . ?
C18 C113 Se1 120.1(5) . . ?
C115 C114 Se1 104.8(7) . . ?
C116 C115 C114 115.7(12) . . ?
C115 C116 C121 121.8(14) . . ?
C122 C121 C126 117.9(12) . . ?
C122 C121 C116 128.7(14) . . ?
C126 C121 C116 113.0(14) . . ?
C121 C122 C123 121.4(13) . . ?
C124 C123 C122 120.0(14) . . ?
C125 C124 C123 118.2(14) . . ?
C124 C125 C126 123.2(14) . . ?
C125 C126 C121 119.0(13) . . ?
C118 C119 C131 135.0(16) . . ?
C136 C131 C132 116.2(11) . . ?
C136 C131 C119 115.6(13) . . ?
C132 C131 C119 128.1(14) . . ?
C133 C132 C131 121.6(11) . . ?
C134 C133 C132 122.0(13) . . ?
C133 C134 C135 117.1(14) . . ?
C134 C135 C136 121.9(14) . . ?
C131 C136 C135 121.0(13) . . ?
C213 Se2 C214 100.7(3) . . ?
C27 O22 C26 105.5(5) . . ?
C27 N2 C25 107.9(5) . . ?
C21 C23 C22 112.1(6) . . ?
C21 C23 C24 113.3(6) . . ?
C22 C23 C24 111.0(5) . . ?
O21 C24 C25 107.3(4) . . ?
O21 C24 C23 109.3(4) . . ?
C25 C24 C23 114.7(4) . . ?
N2 C25 C24 112.3(5) . . ?
N2 C25 C26 103.3(5) . . ?
C24 C25 C26 112.0(4) . . ?
O22 C26 C25 104.5(6) . . ?
N2 C27 O22 118.4(7) . . ?
N2 C27 C28 127.1(7) . . ?
O22 C27 C28 114.4(6) . . ?
C29 C28 C213 119.0(8) . . ?
C29 C28 C27 120.5(7) . . ?
C213 C28 C27 120.5(6) . . ?
C28 C29 C210 120.7(9) . . ?
C211 C210 C29 120.6(8) . . ?
C210 C211 C212 118.2(9) . . ?
C211 C212 C213 122.0(8) . . ?
C28 C213 C212 119.3(6) . . ?
C28 C213 Se2 121.3(5) . . ?
C212 C213 Se2 119.3(6) . . ?
C215 C214 Se2 103.2(9) . . ?
C216 C215 C214 119.7(14) . . ?
C215 C216 C221 126.5(15) . . ?
C222 C221 C226 118.8(13) . . ?
C222 C221 C216 118.2(14) . . ?
C226 C221 C216 121.9(15) . . ?
C221 C222 C223 120.3(14) . . ?
C224 C223 C222 121.2(15) . . ?
C225 C224 C223 117.8(15) . . ?
C224 C225 C226 122.0(15) . . ?
C221 C226 C225 119.2(13) . . ?
C218 C219 C231 130.9(17) . . ?
C232 C231 C236 116.6(13) . . ?
C232 C231 C219 124.3(15) . . ?
C236 C231 C219 119.1(14) . . ?
C231 C232 C233 123.1(13) . . ?
C234 C233 C232 119.5(14) . . ?
C233 C234 C235 117.9(14) . . ?
C234 C235 C236 122.8(14) . . ?
C231 C236 C235 119.9(13) . . ?

loop_
_geom_bond_atom_site_label_1
_geom_bond_atom_site_label_2
_geom_bond_distance
_geom_bond_site_symmetry_2
_geom_bond_publ_flag
Se1 C113 1.864(7) . ?
Se1 C114 1.941(9) . ?
O11 C14 1.429(5) . ?
O12 C17 1.349(8) . ?
O12 C16 1.423(9) . ?
N1 C17 1.278(6) . ?
N1 C15 1.473(6) . ?
C11 C13 1.518(8) . ?
C12 C13 1.517(7) . ?
C13 C14 1.513(7) . ?
C14 C15 1.504(6) . ?
C15 C16 1.550(7) . ?
C17 C18 1.449(10) . ?
C18 C113 1.425(10) . ?
C18 C19 1.426(8) . ?
C19 C110 1.323(12) . ?
C110 C111 1.367(13) . ?
C111 C112 1.382(11) . ?
C112 C113 1.409(11) . ?
C114 C115 1.552(11) . ?
C115 C116 1.272(13) . ?
C116 C121 1.459(12) . ?
C121 C122 1.359(13) . ?
C121 C126 1.362(13) . ?
C122 C123 1.373(12) . ?
C123 C124 1.339(13) . ?
C124 C125 1.338(13) . ?
C125 C126 1.361(12) . ?
C118 C119 1.226(12) . ?
C119 C131 1.478(12) . ?
C131 C136 1.362(12) . ?
C131 C132 1.368(12) . ?
C132 C133 1.355(12) . ?
C133 C134 1.340(13) . ?
C134 C135 1.345(13) . ?
C135 C136 1.371(13) . ?
Se2 C213 1.950(5) . ?
Se2 C214 1.974(8) . ?
O21 C24 1.430(6) . ?
O22 C27 1.361(8) . ?
O22 C26 1.423(9) . ?
N2 C27 1.239(7) . ?
N2 C25 1.456(7) . ?
C21 C23 1.497(9) . ?
C22 C23 1.507(8) . ?
C23 C24 1.523(7) . ?
C24 C25 1.511(6) . ?
C25 C26 1.539(9) . ?
C27 C28 1.471(11) . ?
C28 C29 1.364(9) . ?
C28 C213 1.369(10) . ?
C29 C210 1.391(12) . ?
C210 C211 1.357(12) . ?
C211 C212 1.361(10) . ?
C212 C213 1.386(11) . ?
C214 C215 1.522(12) . ?
C215 C216 1.257(13) . ?
C216 C221 1.468(13) . ?
C221 C222 1.348(12) . ?
C221 C226 1.352(13) . ?
C222 C223 1.379(13) . ?
C223 C224 1.343(14) . ?
C224 C225 1.338(14) . ?
C225 C226 1.386(13) . ?
C218 C219 1.252(13) . ?
C219 C231 1.482(13) . ?
C231 C232 1.350(13) . ?
C231 C236 1.357(13) . ?
C232 C233 1.377(13) . ?
C233 C234 1.341(13) . ?
C234 C235 1.342(13) . ?
C235 C236 1.372(13) . ?

loop_
_geom_hbond_atom_site_label_D
_geom_hbond_atom_site_label_H
_geom_hbond_atom_site_label_A
_geom_hbond_distance_DH
_geom_hbond_distance_HA
_geom_hbond_distance_DA
_geom_hbond_angle_DHA
_geom_hbond_site_symmetry_A
O11 H11 N1 0.82 2.01 2.816(5) 169.6 1_655
O21 H21 O11 0.82 1.98 2.787(5) 166.0 .

loop_
_geom_torsion_atom_site_label_1
_geom_torsion_atom_site_label_2
_geom_torsion_atom_site_label_3
_geom_torsion_atom_site_label_4
_geom_torsion
_geom_torsion_site_symmetry_1
_geom_torsion_site_symmetry_2
_geom_torsion_site_symmetry_3
_geom_torsion_site_symmetry_4
_geom_torsion_publ_flag
C12 C13 C14 O11 -59.0(6) . . . . ?
C11 C13 C14 O11 64.9(6) . . . . ?
C12 C13 C14 C15 64.6(7) . . . . ?
C11 C13 C14 C15 -171.5(6) . . . . ?
C17 N1 C15 C14 112.8(4) . . . . ?
C17 N1 C15 C16 -9.9(5) . . . . ?
O11 C14 C15 N1 -171.3(3) . . . . ?
C13 C14 C15 N1 64.8(5) . . . . ?
O11 C14 C15 C16 -56.6(5) . . . . ?
C13 C14 C15 C16 179.5(5) . . . . ?
C17 O12 C16 C15 -10.1(6) . . . . ?
N1 C15 C16 O12 11.9(6) . . . . ?
C14 C15 C16 O12 -106.8(5) . . . . ?
C15 N1 C17 O12 4.2(6) . . . . ?
C15 N1 C17 C18 -175.5(6) . . . . ?
C16 O12 C17 N1 4.3(7) . . . . ?
C16 O12 C17 C18 -176.1(6) . . . . ?
N1 C17 C18 C113 32.0(10) . . . . ?
O12 C17 C18 C113 -147.6(6) . . . . ?
N1 C17 C18 C19 -144.7(7) . . . . ?
O12 C17 C18 C19 35.7(9) . . . . ?
C113 C18 C19 C110 -1.8(12) . . . . ?
C17 C18 C19 C110 175.0(7) . . . . ?
C18 C19 C110 C111 0.3(15) . . . . ?
C19 C110 C111 C112 2.1(16) . . . . ?
C110 C111 C112 C113 -2.8(15) . . . . ?
C111 C112 C113 C18 1.2(12) . . . . ?
C111 C112 C113 Se1 177.4(7) . . . . ?
C19 C18 C113 C112 1.0(10) . . . . ?
C17 C18 C113 C112 -175.5(7) . . . . ?
C19 C18 C113 Se1 -175.4(6) . . . . ?
C17 C18 C113 Se1 8.1(10) . . . . ?
C114 Se1 C113 C112 -2.5(8) . . . . ?
C114 Se1 C113 C18 173.6(6) . . . . ?
C113 Se1 C114 C115 -166.0(7) . . . . ?
Se1 C114 C115 C116 -105.6(13) . . . . ?
C114 C115 C116 C121 179.2(14) . . . . ?
C115 C116 C121 C122 2(3) . . . . ?
C115 C116 C121 C126 174.4(16) . . . . ?
C126 C121 C122 C123 7(3) . . . . ?
C116 C121 C122 C123 179(2) . . . . ?
C121 C122 C123 C124 -4(4) . . . . ?
C122 C123 C124 C125 -1(4) . . . . ?
C123 C124 C125 C126 3(4) . . . . ?
C124 C125 C126 C121 0(3) . . . . ?
C122 C121 C126 C125 -5(3) . . . . ?
C116 C121 C126 C125 -178.5(16) . . . . ?
C118 C119 C131 C136 177(3) . . . . ?
C118 C119 C131 C132 1(4) . . . . ?
C136 C131 C132 C133 4(3) . . . . ?
C119 C131 C132 C133 180(2) . . . . ?
C131 C132 C133 C134 -5(4) . . . . ?
C132 C133 C134 C135 4(4) . . . . ?
C133 C134 C135 C136 -2(4) . . . . ?
C132 C131 C136 C135 -2(4) . . . . ?
C119 C131 C136 C135 -178(2) . . . . ?
C134 C135 C136 C131 1(4) . . . . ?
C21 C23 C24 O21 -63.1(6) . . . . ?
C22 C23 C24 O21 64.1(7) . . . . ?
C21 C23 C24 C25 57.4(7) . . . . ?
C22 C23 C24 C25 -175.4(6) . . . . ?
C27 N2 C25 C24 116.8(5) . . . . ?
C27 N2 C25 C26 -4.1(7) . . . . ?
O21 C24 C25 N2 175.5(4) . . . . ?
C23 C24 C25 N2 53.8(6) . . . . ?
O21 C24 C25 C26 -68.8(6) . . . . ?
C23 C24 C25 C26 169.6(6) . . . . ?
C27 O22 C26 C25 -3.5(7) . . . . ?
N2 C25 C26 O22 4.6(6) . . . . ?
C24 C25 C26 O22 -116.6(5) . . . . ?
C25 N2 C27 O22 2.2(8) . . . . ?
C25 N2 C27 C28 -177.8(6) . . . . ?
C26 O22 C27 N2 1.0(8) . . . . ?
C26 O22 C27 C28 -179.0(6) . . . . ?
N2 C27 C28 C29 -176.1(7) . . . . ?
O22 C27 C28 C29 4.0(9) . . . . ?
N2 C27 C28 C213 5.0(11) . . . . ?
O22 C27 C28 C213 -175.0(6) . . . . ?
C213 C28 C29 C210 2.3(11) . . . . ?
C27 C28 C29 C210 -176.7(7) . . . . ?
C28 C29 C210 C211 -2.0(12) . . . . ?
C29 C210 C211 C212 1.8(12) . . . . ?
C210 C211 C212 C213 -2.1(11) . . . . ?
C29 C28 C213 C212 -2.5(10) . . . . ?
C27 C28 C213 C212 176.5(6) . . . . ?
C29 C28 C213 Se2 179.6(5) . . . . ?
C27 C28 C213 Se2 -1.4(9) . . . . ?
C211 C212 C213 C28 2.5(10) . . . . ?
C211 C212 C213 Se2 -179.6(5) . . . . ?
C214 Se2 C213 C28 176.4(5) . . . . ?
C214 Se2 C213 C212 -1.4(6) . . . . ?
C213 Se2 C214 C215 168.3(7) . . . . ?
Se2 C214 C215 C216 104.3(17) . . . . ?
C214 C215 C216 C221 177.6(16) . . . . ?
C215 C216 C221 C222 -169(2) . . . . ?
C215 C216 C221 C226 23(3) . . . . ?
C226 C221 C222 C223 -10(3) . . . . ?
C216 C221 C222 C223 -178(2) . . . . ?
C221 C222 C223 C224 5(4) . . . . ?
C222 C223 C224 C225 2(4) . . . . ?
C223 C224 C225 C226 -5(4) . . . . ?
C222 C221 C226 C225 7(3) . . . . ?
C216 C221 C226 C225 174.8(18) . . . . ?
C224 C225 C226 C221 0(4) . . . . ?
C218 C219 C231 C232 -12(5) . . . . ?
C218 C219 C231 C236 172(3) . . . . ?
C236 C231 C232 C233 5(4) . . . . ?
C219 C231 C232 C233 -172(3) . . . . ?
C231 C232 C233 C234 -4(4) . . . . ?
C232 C233 C234 C235 1(5) . . . . ?
C233 C234 C235 C236 0(5) . . . . ?
C232 C231 C236 C235 -4(4) . . . . ?
C219 C231 C236 C235 173(2) . . . . ?
C234 C235 C236 C231 1(4) . . . . ?
